data_4307987
loop_
_publ_author_name
'Sumito Ishizu'
'Hiroyasu Sugiyama'
'Brian K. Breedlove'
'Kazuko Matsumoto'

_publ_section_title
;
C-H Cleavage and Double Alkyl Additions to the Disulfido Ligand in
Dicyanido-Bridged Ru2S2 Complexes
;
_journal_name_full 'Inorganic Chemistry'
_journal_page_first 3726
_journal_page_last 3735
_journal_paper_doi 10.1021/ic062460k
_journal_volume 46
_journal_year 2007
_chemical_formula_sum 'C29 H55 Cl2 F3 N2 O15 P4 Ru2 S3'
_chemical_formula_weight 1221.85
_chemical_name_systematic
;
?
;
_space_group_IT_number 2
_symmetry_cell_setting triclinic
_symmetry_space_group_name_Hall '-P 1'
_symmetry_space_group_name_H-M 'P -1'
_atom_sites_solution_hydrogens geom
_atom_sites_solution_primary direct
_atom_sites_solution_secondary difmap
_audit_creation_method SHELXL-97
_cell_angle_alpha 66.210(2)
_cell_angle_beta 88.096(3)
_cell_angle_gamma 88.014(3)
_cell_formula_units_Z 2
_cell_length_a 12.2103(18)
_cell_length_b 13.232(2)
_cell_length_c 16.283(2)
_cell_measurement_reflns_used 'reflections from 45 data frames'
_cell_measurement_temperature 120(2)
_cell_volume 2405.3(6)
_computing_cell_refinement 'Bruker SMART'
_computing_data_collection 'Bruker SMART'
_computing_data_reduction 'Bruker SAINT'
_computing_molecular_graphics 'Bruker SHELXTL'
_computing_publication_material 'Bruker SHELXTL'
_computing_structure_refinement 'SHELXL-97 (Sheldrick, 1997)'
_computing_structure_solution 'SHELXS-97 (Sheldrick, 1990)'
_diffrn_ambient_temperature 120(2)
_diffrn_measured_fraction_theta_full 0.921
_diffrn_measured_fraction_theta_max 0.921
_diffrn_measurement_device_type 'CCD area detector'
_diffrn_measurement_method 'phi and omega scans'
_diffrn_radiation_monochromator graphite
_diffrn_radiation_source 'fine-focus sealed tube'
_diffrn_radiation_type MoK\a
_diffrn_radiation_wavelength 0.71073
_diffrn_reflns_av_R_equivalents 0.0187
_diffrn_reflns_av_sigmaI/netI 0.0381
_diffrn_reflns_limit_h_max 14
_diffrn_reflns_limit_h_min -15
_diffrn_reflns_limit_k_max 12
_diffrn_reflns_limit_k_min -17
_diffrn_reflns_limit_l_max 20
_diffrn_reflns_limit_l_min -20
_diffrn_reflns_number 14767
_diffrn_reflns_theta_full 27.57
_diffrn_reflns_theta_max 27.57
_diffrn_reflns_theta_min 1.37
_diffrn_standards_number '50 standard frames at start and end'
_exptl_absorpt_coefficient_mu 1.074
_exptl_absorpt_correction_type multi-scan
_exptl_absorpt_process_details 'Blessing,R., Acta Cryst. (1995) A51 33-38.'
_exptl_crystal_colour pale-yellow
_exptl_crystal_density_diffrn 1.687
_exptl_crystal_density_method 'not measured'
_exptl_crystal_F_000 1240
_refine_diff_density_max 5.191
_refine_diff_density_min -2.890
_refine_diff_density_rms 0.234
_refine_ls_extinction_method none
_refine_ls_goodness_of_fit_ref 1.011
_refine_ls_hydrogen_treatment mixed
_refine_ls_matrix_type full
_refine_ls_number_parameters 514
_refine_ls_number_reflns 10249
_refine_ls_number_restraints 0
_refine_ls_restrained_S_all 1.011
_refine_ls_R_factor_all 0.1186
_refine_ls_R_factor_gt 0.0955
_refine_ls_shift/su_max 0.242
_refine_ls_shift/su_mean 0.006
_refine_ls_structure_factor_coef Fsqd
_refine_ls_weighting_details 'calc w=1/[\s^2^(Fo^2^)+(0.1416P)^2^+43.3764P] where P=(Fo^2^+2Fc^2^)/3'
_refine_ls_weighting_scheme calc
_refine_ls_wR_factor_gt 0.2467
_refine_ls_wR_factor_ref 0.2750
_reflns_number_gt 8080
_reflns_number_total 10249
_reflns_threshold_expression >2sigma(I)
_cod_data_source_file ic062460ksi20070204_124206_09.cif
_cod_data_source_block complex9
_cod_depositor_comments
;
The following automatic conversions were performed:
'_symmetry_cell_setting' value 'Triclinic' changed to 'triclinic'
according to '/home/saulius/struct/CIF-dictionaries/cif_core.dic'
dictionary named 'cif_core.dic' version 2.4.1 from 2010-06-29.

Automatic conversion script
Id: cif_fix_enum 1527 2010-12-29 10:47:43Z saulius 
;
_cod_database_code 4307987

loop_
_symmetry_equiv_pos_as_xyz
'x, y, z'
'-x, -y, -z'

loop_
_atom_site_label
_atom_site_type_symbol
_atom_site_fract_x
_atom_site_fract_y
_atom_site_fract_z
_atom_site_U_iso_or_equiv
_atom_site_adp_type
_atom_site_occupancy
_atom_site_symmetry_multiplicity
_atom_site_calc_flag
_atom_site_refinement_flags
_atom_site_disorder_assembly
_atom_site_disorder_group
C8 C 0.7275(12) -0.2024(12) 0.3453(13) 0.075(5) Uani 1 1 d . . .
H8A H 0.7978 -0.1703 0.3416 0.112 Uiso 1 1 calc R . .
H8B H 0.7310 -0.2790 0.3856 0.112 Uiso 1 1 calc R . .
H8C H 0.6736 -0.1643 0.3672 0.112 Uiso 1 1 calc R . .
C19 C 1.1665(11) 0.0340(14) 0.4322(13) 0.104(8) Uani 1 1 d . . .
H19 H 1.2178 -0.0209 0.4352 0.125 Uiso 1 1 calc R . .
C20 C 1.1849(13) 0.0990(16) 0.4772(15) 0.137(12) Uani 1 1 d . . .
H20 H 1.2480 0.0874 0.5106 0.164 Uiso 1 1 calc R . .
Ru1 Ru 0.63572(5) 0.28756(5) 0.25816(4) 0.02219(19) Uani 1 1 d . . .
Ru2 Ru 0.72406(6) 0.07414(6) 0.18509(5) 0.0327(2) Uani 1 1 d . . .
Cl2 Cl 0.78990(15) 0.25916(15) 0.16434(12) 0.0223(4) Uani 1 1 d . . .
S1 S 0.50209(16) 0.26226(17) 0.16706(14) 0.0274(4) Uani 1 1 d . . .
Cl1 Cl 0.65175(17) 0.08267(16) 0.32851(14) 0.0322(5) Uani 1 1 d . . .
P2 P 0.63496(19) 0.46988(18) 0.17898(16) 0.0293(5) Uani 1 1 d . . .
S2 S 0.57268(19) 0.1718(2) 0.09993(17) 0.0379(5) Uani 1 1 d . . .
P1 P 0.5119(2) 0.3036(2) 0.35614(18) 0.0426(6) Uani 1 1 d . . .
P4 P 0.8095(2) 0.0772(3) 0.0615(2) 0.0533(9) Uani 1 1 d . . .
P3 P 0.6472(3) -0.0878(3) 0.2190(4) 0.0785(14) Uani 1 1 d . . .
N1 N 0.7597(7) 0.2950(7) 0.3361(5) 0.0376(18) Uani 1 1 d . . .
O12 O 0.8758(6) 0.1854(7) 0.0016(5) 0.0487(19) Uani 1 1 d . . .
O6 O 0.5533(8) 0.5475(7) 0.2060(7) 0.068(3) Uani 1 1 d . . .
N2 N 0.8664(7) 0.0114(6) 0.2544(7) 0.049(2) Uani 1 1 d . . .
O1 O 0.3993(7) 0.3558(8) 0.3155(7) 0.066(3) Uani 1 1 d . . .
O8 O 0.7032(10) -0.1946(9) 0.2736(10) 0.089(4) Uani 1 1 d . . .
O7 O 0.5284(7) -0.0899(7) 0.2650(8) 0.073(3) Uani 1 1 d . . .
O5 O 0.7496(8) 0.5157(7) 0.1861(8) 0.076(3) Uani 1 1 d . . .
C13 C 0.8344(9) 0.2941(9) 0.3757(7) 0.046(3) Uani 1 1 d . . .
O3 O 0.4734(10) 0.1919(9) 0.4365(8) 0.107(5) Uani 1 1 d . . .
C15 C 0.9353(12) 0.2890(13) 0.4245(10) 0.075(5) Uani 1 1 d . . .
H15A H 0.9161 0.2766 0.4860 0.090 Uiso 1 1 calc R . .
H15B H 0.9712 0.3595 0.3971 0.090 Uiso 1 1 calc R . .
O4 O 0.6078(10) 0.5185(7) 0.0757(6) 0.074(3) Uani 1 1 d . . .
O11 O 0.9151(8) -0.0022(7) 0.0730(8) 0.075(3) Uani 1 1 d . . .
C14 C 0.9484(9) -0.0075(8) 0.2877(8) 0.053(3) Uani 1 1 d . . .
O9 O 0.6316(13) -0.1424(13) 0.1499(15) 0.143(9) Uani 1 1 d . . .
C16 C 1.0558(11) -0.0247(13) 0.3309(10) 0.077(5) Uani 1 1 d . . .
H16A H 1.1132 -0.0102 0.2853 0.093 Uiso 1 1 calc R . .
H16B H 1.0633 -0.1014 0.3725 0.093 Uiso 1 1 calc R . .
O10 O 0.7323(9) 0.0578(11) -0.0078(8) 0.090(4) Uani 1 1 d . . .
O2 O 0.5458(11) 0.3652(18) 0.4151(12) 0.143(7) Uani 1 1 d . . .
C23 C 0.3972(8) 0.1654(8) 0.2363(7) 0.040(2) Uani 1 1 d . . .
H23A H 0.4271 0.0905 0.2605 0.048 Uiso 1 1 calc R . .
H23B H 0.3734 0.1842 0.2859 0.048 Uiso 1 1 calc R . .
C4 C 0.6562(9) 0.4851(8) 0.0108(6) 0.041(2) Uani 1 1 d . . .
H4A H 0.7332 0.4713 0.0216 0.061 Uiso 1 1 calc R . .
H4B H 0.6457 0.5423 -0.0479 0.061 Uiso 1 1 calc R . .
H4C H 0.6226 0.4188 0.0145 0.061 Uiso 1 1 calc R . .
C17 C 0.9964(9) 0.1324(11) 0.3791(8) 0.057(3) Uani 1 1 d . . .
H17 H 0.9329 0.1437 0.3463 0.069 Uiso 1 1 calc R . .
C12 C 0.8154(11) 0.2872(11) -0.0518(8) 0.058(3) Uani 1 1 d . . .
H12A H 0.7398 0.2805 -0.0325 0.087 Uiso 1 1 calc R . .
H12B H 0.8205 0.2996 -0.1141 0.087 Uiso 1 1 calc R . .
H12C H 0.8462 0.3483 -0.0438 0.087 Uiso 1 1 calc R . .
C18 C 1.0717(9) 0.0480(12) 0.3812(10) 0.071(5) Uani 1 1 d . . .
C25 C 0.2027(11) 0.2246(16) 0.1861(10) 0.094(7) Uani 1 1 d . . .
H25 H 0.1989 0.2515 0.2308 0.113 Uiso 1 1 calc R . .
C22 C 1.0144(10) 0.1982(12) 0.4242(9) 0.068(4) Uani 1 1 d . . .
C28 C 0.0351(13) 0.4183(12) 0.1531(14) 0.094(7) Uani 1 1 d . . .
H28A H -0.0164 0.3742 0.1981 0.141 Uiso 1 1 calc R . .
H28B H 0.0020 0.4890 0.1184 0.141 Uiso 1 1 calc R . .
H28C H 0.0990 0.4281 0.1817 0.141 Uiso 1 1 calc R . .
C24 C 0.3007(11) 0.1746(14) 0.1760(10) 0.072(4) Uani 1 1 d . . .
H24 H 0.3080 0.1464 0.1322 0.086 Uiso 1 1 calc R . .
C6 C 0.4532(11) 0.5930(13) 0.1651(11) 0.071(4) Uani 1 1 d . . .
H6A H 0.4672 0.6495 0.1065 0.107 Uiso 1 1 calc R . .
H6B H 0.4130 0.6245 0.2011 0.107 Uiso 1 1 calc R . .
H6C H 0.4110 0.5361 0.1598 0.107 Uiso 1 1 calc R . .
C5 C 0.7794(13) 0.6276(12) 0.1474(16) 0.102(7) Uani 1 1 d . . .
H5A H 0.7221 0.6711 0.1091 0.154 Uiso 1 1 calc R . .
H5B H 0.8460 0.6349 0.1127 0.154 Uiso 1 1 calc R . .
H5C H 0.7902 0.6528 0.1941 0.154 Uiso 1 1 calc R . .
C7 C 0.4593(14) -0.1851(14) 0.2959(17) 0.111(8) Uani 1 1 d . . .
H7A H 0.4714 -0.2248 0.2582 0.167 Uiso 1 1 calc R . .
H7B H 0.3838 -0.1614 0.2933 0.167 Uiso 1 1 calc R . .
H7C H 0.4768 -0.2325 0.3566 0.167 Uiso 1 1 calc R . .
C21 C 1.1109(13) 0.1817(14) 0.4739(12) 0.108(8) Uani 1 1 d . . .
H21 H 1.1245 0.2263 0.5042 0.130 Uiso 1 1 calc R . .
C26 C 0.1030(13) 0.2394(16) 0.1323(12) 0.089(5) Uani 1 1 d . . .
H26A H 0.0443 0.1960 0.1704 0.106 Uiso 1 1 calc R . .
H26B H 0.1181 0.2137 0.0850 0.106 Uiso 1 1 calc R . .
C27 C 0.0680(12) 0.3600(16) 0.0916(15) 0.102(7) Uani 1 1 d . . .
H27A H 0.0064 0.3671 0.0533 0.123 Uiso 1 1 calc R . .
H27B H 0.1276 0.4007 0.0528 0.123 Uiso 1 1 calc R . .
C11 C 0.9062(15) -0.1195(12) 0.1131(17) 0.123(10) Uani 1 1 d . . .
H11A H 0.9059 -0.1448 0.1772 0.184 Uiso 1 1 calc R . .
H11B H 0.9674 -0.1528 0.0940 0.184 Uiso 1 1 calc R . .
H11C H 0.8393 -0.1399 0.0950 0.184 Uiso 1 1 calc R . .
C10 C 0.7793(16) 0.058(2) -0.0932(15) 0.130(10) Uani 1 1 d . . .
H10A H 0.7991 0.1322 -0.1322 0.195 Uiso 1 1 calc R . .
H10B H 0.7260 0.0325 -0.1217 0.195 Uiso 1 1 calc R . .
H10C H 0.8433 0.0108 -0.0809 0.195 Uiso 1 1 calc R . .
C1 C 0.3113(18) 0.3820(13) 0.3619(18) 0.135(11) Uani 1 1 d . . .
H1A H 0.2736 0.3157 0.3984 0.203 Uiso 1 1 calc R . .
H1B H 0.2614 0.4326 0.3196 0.203 Uiso 1 1 calc R . .
H1C H 0.3386 0.4153 0.3995 0.203 Uiso 1 1 calc R . .
C9 C 0.554(2) -0.109(3) 0.093(2) 0.186(19) Uani 1 1 d . . .
H9A H 0.4955 -0.1606 0.1131 0.279 Uiso 1 1 calc R . .
H9B H 0.5812 -0.1031 0.0356 0.279 Uiso 1 1 calc R . .
H9C H 0.5270 -0.0378 0.0887 0.279 Uiso 1 1 calc R . .
C2 C 0.587(4) 0.4483(17) 0.4121(16) 0.23(2) Uani 1 1 d . . .
H2A H 0.5836 0.5042 0.3521 0.342 Uiso 1 1 calc R . .
H2B H 0.6625 0.4327 0.4291 0.342 Uiso 1 1 calc R . .
H2C H 0.5486 0.4739 0.4526 0.342 Uiso 1 1 calc R . .
C3 C 0.550(3) 0.126(2) 0.5066(11) 0.21(2) Uani 1 1 d . . .
H3A H 0.5358 0.0492 0.5249 0.310 Uiso 1 1 calc R . .
H3B H 0.5399 0.1457 0.5572 0.310 Uiso 1 1 calc R . .
H3C H 0.6236 0.1409 0.4836 0.310 Uiso 1 1 calc R . .
S3 S 0.1923(4) 0.6747(4) 0.3522(3) 0.0851(12) Uiso 1 1 d . . .
F2 F -0.0069(12) 0.6283(11) 0.4030(9) 0.127(4) Uiso 1 1 d . . .
C29 C 0.0718(17) 0.6224(18) 0.3485(14) 0.095(5) Uiso 1 1 d . . .
F3 F 0.100(2) 0.498(2) 0.401(2) 0.254(11) Uiso 1 1 d . . .
O14 O 0.2673(10) 0.6563(10) 0.2909(8) 0.088(3) Uiso 1 1 d . . .
O13 O 0.228(3) 0.611(3) 0.427(2) 0.241(13) Uiso 1 1 d . . .
O15 O 0.137(3) 0.781(3) 0.284(2) 0.274(16) Uiso 1 1 d . . .
F1 F 0.0456(13) 0.5774(13) 0.3002(11) 0.144(5) Uiso 1 1 d . . .

loop_
_atom_site_aniso_label
_atom_site_aniso_U_11
_atom_site_aniso_U_22
_atom_site_aniso_U_33
_atom_site_aniso_U_23
_atom_site_aniso_U_13
_atom_site_aniso_U_12
C8 0.062(8) 0.063(8) 0.129(14) -0.067(9) -0.052(9) 0.023(7)
C19 0.027(6) 0.074(10) 0.126(14) 0.051(10) -0.026(8) -0.015(6)
C20 0.051(9) 0.093(13) 0.157(18) 0.072(13) -0.074(11) -0.044(9)
Ru1 0.0221(3) 0.0209(3) 0.0223(3) -0.0075(2) 0.0002(2) 0.0016(2)
Ru2 0.0246(4) 0.0227(4) 0.0534(5) -0.0187(3) 0.0145(3) -0.0054(3)
Cl2 0.0196(8) 0.0204(8) 0.0256(9) -0.0079(7) 0.0005(7) -0.0014(6)
S1 0.0182(9) 0.0282(10) 0.0334(10) -0.0098(8) -0.0031(7) -0.0002(7)
Cl1 0.0293(10) 0.0241(9) 0.0306(10) 0.0013(8) 0.0034(8) 0.0032(8)
P2 0.0305(11) 0.0206(10) 0.0346(11) -0.0091(9) 0.0017(9) 0.0012(8)
S2 0.0288(11) 0.0520(14) 0.0437(13) -0.0301(11) 0.0035(9) -0.0113(10)
P1 0.0456(15) 0.0436(14) 0.0384(13) -0.0177(11) 0.0162(11) 0.0010(11)
P4 0.0442(16) 0.0534(17) 0.086(2) -0.0537(17) 0.0354(15) -0.0233(13)
P3 0.056(2) 0.0372(16) 0.155(4) -0.054(2) 0.062(2) -0.0257(14)
N1 0.042(5) 0.040(4) 0.029(4) -0.013(3) -0.004(3) -0.002(3)
O12 0.042(4) 0.060(5) 0.059(5) -0.039(4) 0.024(3) -0.018(4)
O6 0.062(6) 0.040(4) 0.087(6) -0.014(4) 0.021(5) 0.014(4)
N2 0.034(5) 0.015(3) 0.078(6) -0.001(4) 0.018(4) 0.009(3)
O1 0.046(5) 0.060(5) 0.104(7) -0.049(5) 0.007(5) 0.019(4)
O8 0.090(8) 0.050(6) 0.121(10) -0.029(6) 0.016(8) -0.003(5)
O7 0.039(4) 0.045(5) 0.143(9) -0.047(5) 0.046(5) -0.026(4)
O5 0.062(6) 0.041(5) 0.108(8) -0.011(5) -0.009(5) -0.015(4)
C13 0.051(6) 0.052(6) 0.031(5) -0.012(4) -0.016(4) -0.009(5)
O3 0.098(8) 0.079(7) 0.086(7) 0.020(6) 0.064(7) 0.034(6)
C15 0.070(9) 0.082(10) 0.059(8) -0.010(7) -0.039(7) -0.016(8)
O4 0.110(8) 0.046(5) 0.048(5) -0.004(4) 0.010(5) 0.016(5)
O11 0.062(6) 0.045(5) 0.129(9) -0.051(5) 0.058(6) -0.017(4)
C14 0.042(6) 0.030(5) 0.061(7) 0.007(5) 0.017(5) 0.019(4)
O9 0.103(11) 0.126(12) 0.28(2) -0.166(15) 0.116(14) -0.087(10)
C16 0.041(7) 0.077(9) 0.071(9) 0.012(7) 0.005(6) 0.036(7)
O10 0.071(6) 0.136(10) 0.120(9) -0.111(9) 0.046(6) -0.049(7)
O2 0.084(9) 0.26(2) 0.189(16) -0.197(17) 0.003(9) 0.019(11)
C23 0.024(4) 0.037(5) 0.060(6) -0.021(5) 0.011(4) -0.008(4)
C4 0.047(6) 0.036(5) 0.029(4) -0.002(4) -0.002(4) 0.003(4)
C17 0.024(5) 0.077(8) 0.040(6) 0.007(6) -0.011(4) 0.003(5)
C12 0.059(8) 0.071(8) 0.050(7) -0.031(6) 0.016(6) -0.006(6)
C18 0.029(6) 0.065(8) 0.065(8) 0.028(7) -0.003(5) 0.005(5)
C25 0.036(7) 0.135(15) 0.060(8) 0.018(9) -0.011(6) -0.050(8)
C22 0.041(6) 0.071(8) 0.053(7) 0.019(6) -0.024(5) -0.021(6)
C28 0.053(8) 0.043(7) 0.151(17) -0.002(9) -0.030(10) -0.005(6)
C24 0.049(8) 0.103(12) 0.070(9) -0.040(8) 0.014(6) -0.040(8)
C6 0.051(8) 0.077(10) 0.096(11) -0.046(9) -0.011(7) 0.018(7)
C5 0.064(9) 0.049(8) 0.21(2) -0.065(11) 0.049(12) -0.028(7)
C7 0.067(10) 0.071(10) 0.21(2) -0.070(13) 0.075(13) -0.052(9)
C21 0.066(10) 0.089(11) 0.107(13) 0.032(9) -0.067(10) -0.043(9)
C26 0.052(9) 0.106(13) 0.084(11) -0.012(10) 0.001(8) -0.013(8)
C27 0.034(7) 0.093(13) 0.145(18) -0.012(12) 0.012(9) -0.014(8)
C11 0.097(13) 0.047(8) 0.23(2) -0.070(12) 0.107(15) -0.022(8)
C10 0.100(14) 0.23(3) 0.154(19) -0.17(2) 0.056(13) -0.074(16)
C1 0.119(16) 0.049(9) 0.21(2) -0.030(12) 0.113(17) -0.005(9)
C9 0.12(2) 0.25(4) 0.31(4) -0.25(4) 0.14(3) -0.13(2)
C2 0.54(7) 0.059(12) 0.102(17) -0.042(12) -0.13(3) 0.00(2)
C3 0.26(3) 0.22(3) 0.039(9) 0.038(12) 0.048(14) 0.17(3)

loop_
_atom_type_symbol
_atom_type_description
_atom_type_scat_dispersion_real
_atom_type_scat_dispersion_imag
_atom_type_scat_source
C C 0.0033 0.0016 'International Tables Vol C Tables 4.2.6.8 and 6.1.1.4'
H H 0.0000 0.0000 'International Tables Vol C Tables 4.2.6.8 and 6.1.1.4'
N N 0.0061 0.0033 'International Tables Vol C Tables 4.2.6.8 and 6.1.1.4'
O O 0.0106 0.0060 'International Tables Vol C Tables 4.2.6.8 and 6.1.1.4'
F F 0.0171 0.0103 'International Tables Vol C Tables 4.2.6.8 and 6.1.1.4'
P P 0.1023 0.0942 'International Tables Vol C Tables 4.2.6.8 and 6.1.1.4'
S S 0.1246 0.1234 'International Tables Vol C Tables 4.2.6.8 and 6.1.1.4'
Cl Cl 0.1484 0.1585 'International Tables Vol C Tables 4.2.6.8 and 6.1.1.4'
Ru Ru -1.2594 0.8363 'International Tables Vol C Tables 4.2.6.8 and 6.1.1.4'

loop_
_geom_angle_atom_site_label_1
_geom_angle_atom_site_label_2
_geom_angle_atom_site_label_3
_geom_angle
_geom_angle_site_symmetry_1
_geom_angle_site_symmetry_3
_geom_angle_publ_flag
C20 C19 C18 121.7(18) . . ?
C19 C20 C21 120.8(13) . . ?
N1 Ru1 P1 90.6(2) . . ?
N1 Ru1 P2 92.1(2) . . ?
P1 Ru1 P2 91.75(10) . . ?
N1 Ru1 S1 173.8(2) . . ?
P1 Ru1 S1 93.47(10) . . ?
P2 Ru1 S1 92.35(8) . . ?
N1 Ru1 Cl1 89.3(2) . . ?
P1 Ru1 Cl1 96.15(9) . . ?
P2 Ru1 Cl1 171.97(8) . . ?
S1 Ru1 Cl1 85.74(8) . . ?
N1 Ru1 Cl2 83.1(2) . . ?
P1 Ru1 Cl2 172.94(9) . . ?
P2 Ru1 Cl2 91.73(7) . . ?
S1 Ru1 Cl2 92.52(7) . . ?
Cl1 Ru1 Cl2 80.57(7) . . ?
N2 Ru2 P3 96.2(3) . . ?
N2 Ru2 P4 88.8(3) . . ?
P3 Ru2 P4 94.95(13) . . ?
N2 Ru2 S2 171.5(2) . . ?
P3 Ru2 S2 92.29(15) . . ?
P4 Ru2 S2 90.43(12) . . ?
N2 Ru2 Cl2 86.1(2) . . ?
P3 Ru2 Cl2 171.14(10) . . ?
P4 Ru2 Cl2 93.64(8) . . ?
S2 Ru2 Cl2 85.48(8) . . ?
N2 Ru2 Cl1 85.5(3) . . ?
P3 Ru2 Cl1 91.48(12) . . ?
P4 Ru2 Cl1 171.80(10) . . ?
S2 Ru2 Cl1 94.41(8) . . ?
Cl2 Ru2 Cl1 80.17(7) . . ?
Ru2 Cl2 Ru1 92.40(6) . . ?
C23 S1 S2 100.4(3) . . ?
C23 S1 Ru1 110.8(4) . . ?
S2 S1 Ru1 108.53(11) . . ?
Ru1 Cl1 Ru2 92.20(7) . . ?
O5 P2 O6 102.1(6) . . ?
O5 P2 O4 106.5(6) . . ?
O6 P2 O4 97.2(5) . . ?
O5 P2 Ru1 109.3(4) . . ?
O6 P2 Ru1 120.1(3) . . ?
O4 P2 Ru1 119.6(4) . . ?
S1 S2 Ru2 106.42(11) . . ?
O1 P1 O2 106.0(7) . . ?
O1 P1 O3 100.9(6) . . ?
O2 P1 O3 97.3(10) . . ?
O1 P1 Ru1 115.1(4) . . ?
O2 P1 Ru1 117.7(6) . . ?
O3 P1 Ru1 117.2(4) . . ?
O12 P4 O10 104.3(6) . . ?
O12 P4 O11 92.8(4) . . ?
O10 P4 O11 106.6(6) . . ?
O12 P4 Ru2 117.7(3) . . ?
O10 P4 Ru2 114.6(4) . . ?
O11 P4 Ru2 118.0(5) . . ?
O8 P3 O9 84.3(10) . . ?
O8 P3 O7 106.5(6) . . ?
O9 P3 O7 105.2(6) . . ?
O8 P3 Ru2 122.5(6) . . ?
O9 P3 Ru2 124.5(6) . . ?
O7 P3 Ru2 110.4(3) . . ?
C13 N1 Ru1 173.7(9) . . ?
C12 O12 P4 119.4(7) . . ?
C6 O6 P2 126.2(10) . . ?
C14 N2 Ru2 170.1(8) . . ?
C1 O1 P1 125.8(15) . . ?
C8 O8 P3 113.6(11) . . ?
C7 O7 P3 123.2(9) . . ?
C5 O5 P2 125.9(11) . . ?
N1 C13 C15 176.5(14) . . ?
C3 O3 P1 120.5(17) . . ?
C13 C15 C22 112.5(12) . . ?
C4 O4 P2 126.3(8) . . ?
C11 O11 P4 121.1(9) . . ?
N2 C14 C16 176.2(14) . . ?
C9 O9 P3 120.4(16) . . ?
C14 C16 C18 113.5(11) . . ?
C10 O10 P4 120.0(10) . . ?
C2 O2 P1 143(2) . . ?
C24 C23 S1 107.6(8) . . ?
C22 C17 C18 121.8(12) . . ?
C17 C18 C19 116.8(18) . . ?
C17 C18 C16 123.3(11) . . ?
C19 C18 C16 119.8(15) . . ?
C24 C25 C26 126.3(19) . . ?
C17 C22 C21 119.4(16) . . ?
C17 C22 C15 123.5(10) . . ?
C21 C22 C15 117.1(16) . . ?
C25 C24 C23 120.6(13) . . ?
C20 C21 C22 119.5(19) . . ?
C25 C26 C27 110.0(17) . . ?
C26 C27 C28 119.4(17) . . ?
O13 S3 O14 103.2(16) . . ?
O13 S3 O15 156(2) . . ?
O14 S3 O15 97.3(14) . . ?
O13 S3 C29 103.4(17) . . ?
O14 S3 C29 109.8(9) . . ?
O15 S3 C29 81.6(15) . . ?
F1 C29 F2 114(2) . . ?
F1 C29 F3 74.1(17) . . ?
F2 C29 F3 96.6(18) . . ?
F1 C29 S3 127.9(18) . . ?
F2 C29 S3 118.5(16) . . ?
F3 C29 S3 99.3(16) . . ?
C29 F3 F1 43.8(11) . . ?
C29 F1 F3 62.1(15) . . ?

loop_
_geom_bond_atom_site_label_1
_geom_bond_atom_site_label_2
_geom_bond_distance
_geom_bond_site_symmetry_2
_geom_bond_publ_flag
C8 O8 1.176(19) . ?
C19 C20 1.36(3) . ?
C19 C18 1.41(2) . ?
C20 C21 1.38(3) . ?
Ru1 N1 2.037(8) . ?
Ru1 P1 2.229(2) . ?
Ru1 P2 2.230(2) . ?
Ru1 S1 2.361(2) . ?
Ru1 Cl1 2.485(2) . ?
Ru1 Cl2 2.4984(19) . ?
Ru2 N2 2.063(10) . ?
Ru2 P3 2.219(3) . ?
Ru2 P4 2.222(3) . ?
Ru2 S2 2.360(3) . ?
Ru2 Cl2 2.4911(19) . ?
Ru2 Cl1 2.513(2) . ?
S1 C23 1.845(9) . ?
S1 S2 2.072(3) . ?
P2 O5 1.571(10) . ?
P2 O6 1.583(8) . ?
P2 O4 1.582(10) . ?
P1 O1 1.559(9) . ?
P1 O2 1.563(13) . ?
P1 O3 1.601(10) . ?
P4 O12 1.599(8) . ?
P4 O10 1.597(11) . ?
P4 O11 1.601(9) . ?
P3 O8 1.489(12) . ?
P3 O9 1.582(16) . ?
P3 O7 1.607(8) . ?
N1 C13 1.132(13) . ?
O12 C12 1.464(16) . ?
O6 C6 1.407(16) . ?
N2 C14 1.126(16) . ?
O1 C1 1.406(17) . ?
O7 C7 1.444(14) . ?
O5 C5 1.410(16) . ?
C13 C15 1.473(15) . ?
O3 C3 1.46(2) . ?
C15 C22 1.52(2) . ?
O4 C4 1.406(14) . ?
O11 C11 1.427(16) . ?
C14 C16 1.476(19) . ?
O9 C9 1.28(4) . ?
C16 C18 1.51(2) . ?
O10 C10 1.484(18) . ?
O2 C2 1.21(3) . ?
C23 C24 1.528(17) . ?
C17 C22 1.37(2) . ?
C17 C18 1.41(2) . ?
C25 C24 1.38(2) . ?
C25 C26 1.48(2) . ?
C22 C21 1.412(15) . ?
C28 C27 1.53(3) . ?
C26 C27 1.51(3) . ?
S3 O13 1.25(3) . ?
S3 O14 1.418(13) . ?
S3 O15 1.54(4) . ?
S3 C29 1.66(2) . ?
F2 C29 1.31(2) . ?
C29 F1 1.22(2) . ?
C29 F3 1.56(3) . ?
F3 F1 1.69(3) . ?

loop_
_geom_torsion_atom_site_label_1
_geom_torsion_atom_site_label_2
_geom_torsion_atom_site_label_3
_geom_torsion_atom_site_label_4
_geom_torsion
_geom_torsion_site_symmetry_1
_geom_torsion_site_symmetry_2
_geom_torsion_site_symmetry_3
_geom_torsion_site_symmetry_4
_geom_torsion_publ_flag
C18 C19 C20 C21 0(2) . . . . ?
N2 Ru2 Cl2 Ru1 -114.4(3) . . . . ?
P3 Ru2 Cl2 Ru1 -8.8(10) . . . . ?
P4 Ru2 Cl2 Ru1 157.10(11) . . . . ?
S2 Ru2 Cl2 Ru1 66.96(8) . . . . ?
Cl1 Ru2 Cl2 Ru1 -28.32(6) . . . . ?
N1 Ru1 Cl2 Ru2 119.0(2) . . . . ?
P1 Ru1 Cl2 Ru2 91.4(7) . . . . ?
P2 Ru1 Cl2 Ru2 -149.05(8) . . . . ?
S1 Ru1 Cl2 Ru2 -56.62(7) . . . . ?
Cl1 Ru1 Cl2 Ru2 28.63(7) . . . . ?
N1 Ru1 S1 C23 88(2) . . . . ?
P1 Ru1 S1 C23 -44.1(4) . . . . ?
P2 Ru1 S1 C23 -135.9(4) . . . . ?
Cl1 Ru1 S1 C23 51.9(4) . . . . ?
Cl2 Ru1 S1 C23 132.2(3) . . . . ?
N1 Ru1 S1 S2 -22(2) . . . . ?
P1 Ru1 S1 S2 -153.36(13) . . . . ?
P2 Ru1 S1 S2 114.74(12) . . . . ?
Cl1 Ru1 S1 S2 -57.44(12) . . . . ?
Cl2 Ru1 S1 S2 22.91(12) . . . . ?
N1 Ru1 Cl1 Ru2 -111.5(2) . . . . ?
P1 Ru1 Cl1 Ru2 157.95(10) . . . . ?
P2 Ru1 Cl1 Ru2 -11.5(6) . . . . ?
S1 Ru1 Cl1 Ru2 64.91(8) . . . . ?
Cl2 Ru1 Cl1 Ru2 -28.36(6) . . . . ?
N2 Ru2 Cl1 Ru1 115.4(2) . . . . ?
P3 Ru2 Cl1 Ru1 -148.56(14) . . . . ?
P4 Ru2 Cl1 Ru1 69.8(8) . . . . ?
S2 Ru2 Cl1 Ru1 -56.14(8) . . . . ?
Cl2 Ru2 Cl1 Ru1 28.49(7) . . . . ?
N1 Ru1 P2 O5 22.9(6) . . . . ?
P1 Ru1 P2 O5 113.6(5) . . . . ?
S1 Ru1 P2 O5 -152.8(5) . . . . ?
Cl1 Ru1 P2 O5 -76.8(8) . . . . ?
Cl2 Ru1 P2 O5 -60.2(5) . . . . ?
N1 Ru1 P2 O6 -94.5(6) . . . . ?
P1 Ru1 P2 O6 -3.8(5) . . . . ?
S1 Ru1 P2 O6 89.8(5) . . . . ?
Cl1 Ru1 P2 O6 165.8(7) . . . . ?
Cl2 Ru1 P2 O6 -177.6(5) . . . . ?
N1 Ru1 P2 O4 145.8(5) . . . . ?
P1 Ru1 P2 O4 -123.5(5) . . . . ?
S1 Ru1 P2 O4 -29.9(5) . . . . ?
Cl1 Ru1 P2 O4 46.1(8) . . . . ?
Cl2 Ru1 P2 O4 62.7(5) . . . . ?
C23 S1 S2 Ru2 -93.4(4) . . . . ?
Ru1 S1 S2 Ru2 22.85(14) . . . . ?
N2 Ru2 S2 S1 -66.3(19) . . . . ?
P3 Ru2 S2 S1 114.15(15) . . . . ?
P4 Ru2 S2 S1 -150.88(13) . . . . ?
Cl2 Ru2 S2 S1 -57.26(11) . . . . ?
Cl1 Ru2 S2 S1 22.49(12) . . . . ?
N1 Ru1 P1 O1 153.3(5) . . . . ?
P2 Ru1 P1 O1 61.1(4) . . . . ?
S1 Ru1 P1 O1 -31.3(4) . . . . ?
Cl1 Ru1 P1 O1 -117.4(4) . . . . ?
Cl2 Ru1 P1 O1 -179(73) . . . . ?
N1 Ru1 P1 O2 27.1(9) . . . . ?
P2 Ru1 P1 O2 -65.0(9) . . . . ?
S1 Ru1 P1 O2 -157.5(9) . . . . ?
Cl1 Ru1 P1 O2 116.5(9) . . . . ?
Cl2 Ru1 P1 O2 54.5(12) . . . . ?
N1 Ru1 P1 O3 -88.4(7) . . . . ?
P2 Ru1 P1 O3 179.5(7) . . . . ?
S1 Ru1 P1 O3 87.0(7) . . . . ?
Cl1 Ru1 P1 O3 0.9(7) . . . . ?
Cl2 Ru1 P1 O3 -61.0(11) . . . . ?
N2 Ru2 P4 O12 -88.1(5) . . . . ?
P3 Ru2 P4 O12 175.8(4) . . . . ?
S2 Ru2 P4 O12 83.5(4) . . . . ?
Cl2 Ru2 P4 O12 -2.0(4) . . . . ?
Cl1 Ru2 P4 O12 -42.7(10) . . . . ?
N2 Ru2 P4 O10 148.6(6) . . . . ?
P3 Ru2 P4 O10 52.5(6) . . . . ?
S2 Ru2 P4 O10 -39.8(6) . . . . ?
Cl2 Ru2 P4 O10 -125.3(6) . . . . ?
Cl1 Ru2 P4 O10 -166.0(8) . . . . ?
N2 Ru2 P4 O11 21.9(4) . . . . ?
P3 Ru2 P4 O11 -74.2(4) . . . . ?
S2 Ru2 P4 O11 -166.6(4) . . . . ?
Cl2 Ru2 P4 O11 107.9(4) . . . . ?
Cl1 Ru2 P4 O11 67.3(9) . . . . ?
N2 Ru2 P3 O8 -1.7(7) . . . . ?
P4 Ru2 P3 O8 87.6(7) . . . . ?
S2 Ru2 P3 O8 178.2(7) . . . . ?
Cl2 Ru2 P3 O8 -106.6(11) . . . . ?
Cl1 Ru2 P3 O8 -87.3(7) . . . . ?
N2 Ru2 P3 O9 -108.8(10) . . . . ?
P4 Ru2 P3 O9 -19.5(9) . . . . ?
S2 Ru2 P3 O9 71.1(9) . . . . ?
Cl2 Ru2 P3 O9 146.3(12) . . . . ?
Cl1 Ru2 P3 O9 165.6(9) . . . . ?
N2 Ru2 P3 O7 124.8(6) . . . . ?
P4 Ru2 P3 O7 -145.9(6) . . . . ?
S2 Ru2 P3 O7 -55.3(6) . . . . ?
Cl2 Ru2 P3 O7 19.9(13) . . . . ?
Cl1 Ru2 P3 O7 39.2(6) . . . . ?
P1 Ru1 N1 C13 156(8) . . . . ?
P2 Ru1 N1 C13 -112(8) . . . . ?
S1 Ru1 N1 C13 24(10) . . . . ?
Cl1 Ru1 N1 C13 60(8) . . . . ?
Cl2 Ru1 N1 C13 -21(8) . . . . ?
O10 P4 O12 C12 55.8(9) . . . . ?
O11 P4 O12 C12 163.7(8) . . . . ?
Ru2 P4 O12 C12 -72.6(8) . . . . ?
O5 P2 O6 C6 139.0(12) . . . . ?
O4 P2 O6 C6 30.3(12) . . . . ?
Ru1 P2 O6 C6 -100.0(11) . . . . ?
P3 Ru2 N2 C14 179(100) . . . . ?
P4 Ru2 N2 C14 84(6) . . . . ?
S2 Ru2 N2 C14 -1(7) . . . . ?
Cl2 Ru2 N2 C14 -10(6) . . . . ?
Cl1 Ru2 N2 C14 -90(6) . . . . ?
O2 P1 O1 C1 -43.1(15) . . . . ?
O3 P1 O1 C1 57.8(13) . . . . ?
Ru1 P1 O1 C1 -175.1(11) . . . . ?
O9 P3 O8 C8 -174.0(14) . . . . ?
O7 P3 O8 C8 -69.8(15) . . . . ?
Ru2 P3 O8 C8 58.4(15) . . . . ?
O8 P3 O7 C7 -43.9(17) . . . . ?
O9 P3 O7 C7 44.5(18) . . . . ?
Ru2 P3 O7 C7 -178.9(14) . . . . ?
O6 P2 O5 C5 -49.6(15) . . . . ?
O4 P2 O5 C5 51.8(15) . . . . ?
Ru1 P2 O5 C5 -177.8(13) . . . . ?
Ru1 N1 C13 C15 -2(27) . . . . ?
O1 P1 O3 C3 -166.5(15) . . . . ?
O2 P1 O3 C3 -58.6(16) . . . . ?
Ru1 P1 O3 C3 67.8(17) . . . . ?
N1 C13 C15 C22 -19(21) . . . . ?
O5 P2 O4 C4 73.9(11) . . . . ?
O6 P2 O4 C4 178.9(11) . . . . ?
Ru1 P2 O4 C4 -50.4(12) . . . . ?
O12 P4 O11 C11 -171.4(15) . . . . ?
O10 P4 O11 C11 -65.6(16) . . . . ?
Ru2 P4 O11 C11 65.0(16) . . . . ?
Ru2 N2 C14 C16 22(24) . . . . ?
O8 P3 O9 C9 156.2(19) . . . . ?
O7 P3 O9 C9 51(2) . . . . ?
Ru2 P3 O9 C9 -78.0(18) . . . . ?
N2 C14 C16 C18 28(20) . . . . ?
O12 P4 O10 C10 49.6(16) . . . . ?
O11 P4 O10 C10 -47.8(17) . . . . ?
Ru2 P4 O10 C10 179.8(14) . . . . ?
O1 P1 O2 C2 -82(4) . . . . ?
O3 P1 O2 C2 175(4) . . . . ?
Ru1 P1 O2 C2 49(4) . . . . ?
S2 S1 C23 C24 -78.9(9) . . . . ?
Ru1 S1 C23 C24 166.6(8) . . . . ?
C22 C17 C18 C19 0.2(17) . . . . ?
C22 C17 C18 C16 -178.8(12) . . . . ?
C20 C19 C18 C17 0(2) . . . . ?
C20 C19 C18 C16 178.9(14) . . . . ?
C14 C16 C18 C17 -6.5(18) . . . . ?
C14 C16 C18 C19 174.6(11) . . . . ?
C18 C17 C22 C21 0.3(19) . . . . ?
C18 C17 C22 C15 -179.4(12) . . . . ?
C13 C15 C22 C17 3.5(19) . . . . ?
C13 C15 C22 C21 -176.2(12) . . . . ?
C26 C25 C24 C23 179.8(13) . . . . ?
S1 C23 C24 C25 -108.5(12) . . . . ?
C19 C20 C21 C22 1(2) . . . . ?
C17 C22 C21 C20 -1(2) . . . . ?
C15 C22 C21 C20 178.9(14) . . . . ?
C24 C25 C26 C27 -125.1(19) . . . . ?
C25 C26 C27 C28 -61.8(19) . . . . ?
O13 S3 C29 F1 -112(3) . . . . ?
O14 S3 C29 F1 -2(2) . . . . ?
O15 S3 C29 F1 93(3) . . . . ?
O13 S3 C29 F2 68(2) . . . . ?
O14 S3 C29 F2 177.6(15) . . . . ?
O15 S3 C29 F2 -88(2) . . . . ?
O13 S3 C29 F3 -35(2) . . . . ?
O14 S3 C29 F3 74.9(16) . . . . ?
O15 S3 C29 F3 170(2) . . . . ?
F2 C29 F3 F1 112.8(19) . . . . ?
S3 C29 F3 F1 -126.9(18) . . . . ?
F2 C29 F1 F3 -90(2) . . . . ?
S3 C29 F1 F3 89(2) . . . . ?
